data_7103527
loop_
_publ_author_name
'Zhao, Yonggang'
'Guo, Dong'
'Liu, Yang'
'He, Cheng'
'Duan, Chunying'

_publ_section_title
;
 A mixed-valence (Fe(II))(2)(Fe(III))(2) square for molecular
 expression of quantum cellular automata.
;
_journal_issue 44
_journal_name_full 'Chemical communications (Cambridge, England)'
_journal_page_first 5725
_journal_page_last 5727
_journal_paper_doi 10.1039/b811061a
_journal_year 2008
_chemical_formula_sum 'C100 H74 Cl2 Fe4 N24 O9 S4'
_chemical_formula_weight 2178.37
_chemical_name_systematic
;
?
;
_space_group_IT_number 60
_symmetry_cell_setting orthorhombic
_symmetry_space_group_name_Hall '-P 2n 2ab'
_symmetry_space_group_name_H-M 'P b c n'
_atom_sites_solution_hydrogens geom
_atom_sites_solution_primary direct
_atom_sites_solution_secondary difmap
_audit_creation_method SHELXL-97
_cell_angle_alpha 90.00
_cell_angle_beta 90.00
_cell_angle_gamma 90.00
_cell_formula_units_Z 4
_cell_length_a 14.2935(11)
_cell_length_b 24.0498(19)
_cell_length_c 28.334(2)
_cell_measurement_reflns_used 6282
_cell_measurement_temperature 293(2)
_cell_measurement_theta_max 26.32
_cell_measurement_theta_min 2.19
_cell_volume 9740.1(13)
_computing_cell_refinement 'Bruker SMART'
_computing_data_collection 'Bruker SMART'
_computing_data_reduction 'Bruker SAINT'
_computing_molecular_graphics 'Bruker SHELXTL'
_computing_publication_material 'Bruker SHELXTL'
_computing_structure_refinement 'Bruker SHELXTL'
_computing_structure_solution 'Bruker SHELXTL'
_diffrn_ambient_temperature 293(2)
_diffrn_measured_fraction_theta_full 0.992
_diffrn_measured_fraction_theta_max 0.992
_diffrn_measurement_device_type 'CCD area detector'
_diffrn_measurement_method 'phi and omega scans'
_diffrn_radiation_monochromator graphite
_diffrn_radiation_source 'fine-focus sealed tube'
_diffrn_radiation_type MoK\a
_diffrn_radiation_wavelength 0.71073
_diffrn_reflns_av_R_equivalents 0.0819
_diffrn_reflns_av_sigmaI/netI 0.0598
_diffrn_reflns_limit_h_max 18
_diffrn_reflns_limit_h_min -17
_diffrn_reflns_limit_k_max 27
_diffrn_reflns_limit_k_min -30
_diffrn_reflns_limit_l_max 34
_diffrn_reflns_limit_l_min -35
_diffrn_reflns_number 53653
_diffrn_reflns_theta_full 26.77
_diffrn_reflns_theta_max 26.77
_diffrn_reflns_theta_min 1.81
_exptl_absorpt_coefficient_mu 0.797
_exptl_absorpt_correction_type none
_exptl_crystal_colour dark-green
_exptl_crystal_density_diffrn 1.486
_exptl_crystal_density_method 'not measured'
_exptl_crystal_description block
_exptl_crystal_F_000 4464
_exptl_crystal_size_max 0.500
_exptl_crystal_size_mid 0.400
_exptl_crystal_size_min 0.400
_refine_diff_density_max 0.986
_refine_diff_density_min -0.571
_refine_diff_density_rms 0.118
_refine_ls_extinction_method none
_refine_ls_goodness_of_fit_ref 1.028
_refine_ls_hydrogen_treatment constr
_refine_ls_matrix_type full
_refine_ls_number_parameters 750
_refine_ls_number_reflns 10301
_refine_ls_number_restraints 778
_refine_ls_restrained_S_all 1.170
_refine_ls_R_factor_all 0.1100
_refine_ls_R_factor_gt 0.0739
_refine_ls_shift/su_max 0.001
_refine_ls_shift/su_mean 0.000
_refine_ls_structure_factor_coef Fsqd
_refine_ls_weighting_details 'calc w=1/[\s^2^(Fo^2^)+(0.1650P)^2^+0.0000P] where P=(Fo^2^+2Fc^2^)/3'
_refine_ls_weighting_scheme calc
_refine_ls_wR_factor_gt 0.2221
_refine_ls_wR_factor_ref 0.2430
_reflns_number_gt 6645
_reflns_number_total 10301
_reflns_threshold_expression >2sigma(I)
_cod_data_source_file b811061a.txt
_cod_data_source_block sad
_cod_depositor_comments
;
The following automatic conversions were performed:
'_symmetry_cell_setting' value 'Orthorhombic' changed to 'orthorhombic'
according to '/home/saulius/struct/CIF-dictionaries/cif_core.dic'
dictionary named 'cif_core.dic' version 2.4.1 from 2010-06-29.

Automatic conversion script
Id: cif_fix_enum 1527 2010-12-29 10:47:43Z saulius 
;
_cod_original_sg_symbol_H-M 'Pbcn '
_cod_database_code 7103527

loop_
_symmetry_equiv_pos_as_xyz
'x, y, z'
'-x+1/2, -y+1/2, z+1/2'
'-x, y, -z+1/2'
'x+1/2, -y+1/2, -z'
'-x, -y, -z'
'x-1/2, y-1/2, -z-1/2'
'x, -y, z-1/2'
'-x-1/2, y-1/2, z'

loop_
_atom_site_label
_atom_site_type_symbol
_atom_site_fract_x
_atom_site_fract_y
_atom_site_fract_z
_atom_site_U_iso_or_equiv
_atom_site_adp_type
_atom_site_occupancy
_atom_site_symmetry_multiplicity
_atom_site_calc_flag
_atom_site_refinement_flags
_atom_site_disorder_assembly
_atom_site_disorder_group
Fe1 Fe 0.05421(3) -0.004415(17) 0.151501(14) 0.03448(11) Uani 1 1 d . . .
Fe2 Fe -0.19777(3) 0.019534(17) 0.221982(14) 0.03528(11) Uani 1 1 d . . .
S1 S -0.05367(7) 0.02113(4) 0.20005(4) 0.0322(3) Uani 0.6460(9) 1 d PD A 1
S2 S 0.16685(8) -0.01272(5) 0.20486(4) 0.0363(3) Uani 0.6460(9) 1 d PD . 1
S1' S -0.09072(13) 0.02717(8) 0.16554(7) 0.0340(5) Uani 0.3540(9) 1 d PD A 2
S2' S 0.10077(13) -0.00556(7) 0.22400(7) 0.0306(5) Uani 0.3540(9) 1 d PD . 2
N1 N -0.31107(19) 0.03766(14) 0.25738(13) 0.0713(10) Uani 1 1 d . A .
N2 N -0.17836(16) 0.09861(10) 0.22981(9) 0.0410(7) Uani 1 1 d . A .
N3 N -0.10913(17) 0.12764(10) 0.20817(9) 0.0449(7) Uani 1 1 d . . .
N4 N 0.01766(18) 0.11499(10) 0.15960(9) 0.0455(7) Uani 1 1 d . . .
N5 N 0.07125(17) 0.07413(11) 0.14108(8) 0.0423(7) Uani 1 1 d . A .
N6 N 0.1651(2) -0.00770(13) 0.11098(11) 0.0657(9) Uani 1 1 d . A .
N7 N -0.0231(2) -0.02201(13) 0.09723(11) 0.0675(9) Uani 1 1 d . A .
N8 N 0.04173(16) -0.08357(10) 0.16119(8) 0.0381(6) Uani 1 1 d . A .
N9 N 0.08307(18) -0.11235(10) 0.19710(8) 0.0413(7) Uani 1 1 d . . .
N10 N 0.17703(18) -0.10012(10) 0.26207(9) 0.0430(7) Uani 1 1 d . . .
N11 N 0.21735(16) -0.05872(10) 0.28846(9) 0.0408(7) Uani 1 1 d . . .
N12 N 0.2677(2) 0.02354(12) 0.33706(10) 0.0584(8) Uani 1 1 d . . .
C1 C -0.3736(3) -0.0006(2) 0.27412(18) 0.1040(14) Uani 1 1 d U . .
H1A H -0.3708 -0.0373 0.2639 0.125 Uiso 1 1 calc R A .
C2 C -0.4423(3) 0.0159(3) 0.3069(2) 0.1202(16) Uani 1 1 d U A .
H2A H -0.4860 -0.0096 0.3179 0.144 Uiso 1 1 calc R . .
C3 C -0.4443(3) 0.0682(2) 0.3220(2) 0.1114(14) Uani 1 1 d U . .
H3A H -0.4893 0.0790 0.3438 0.134 Uiso 1 1 calc R A .
C4 C -0.3813(3) 0.1060(2) 0.30578(17) 0.0954(13) Uani 1 1 d U A .
H4A H -0.3835 0.1425 0.3167 0.114 Uiso 1 1 calc R . .
C5 C -0.3154(3) 0.09103(18) 0.27391(15) 0.0746(11) Uani 1 1 d U . .
C6 C -0.2389(2) 0.12573(13) 0.25562(12) 0.0537(9) Uani 1 1 d . A .
C7 C -0.22897(18) 0.18355(13) 0.26874(13) 0.0661(11) Uani 1 1 d D . .
C8 C -0.30831(19) 0.21480(10) 0.26767(10) 0.0622(11) Uani 1 1 d D A .
H8A H -0.3636 0.1991 0.2566 0.075 Uiso 1 1 calc RD . .
C9 C -0.3082(2) 0.26865(13) 0.28253(15) 0.1063(18) Uani 1 1 d D . .
H9A H -0.3623 0.2899 0.2805 0.128 Uiso 1 1 calc R A .
C10 C -0.2270(2) 0.29140(18) 0.30057(18) 0.1146(18) Uani 1 1 d DU A .
H10A H -0.2271 0.3277 0.3118 0.138 Uiso 1 1 calc R . .
C11 C -0.1457(3) 0.26032(12) 0.30201(14) 0.1109(17) Uani 1 1 d DU . .
H11A H -0.0910 0.2756 0.3141 0.133 Uiso 1 1 calc RD A .
C12 C -0.1463(2) 0.20646(12) 0.28536(14) 0.0814(13) Uani 1 1 d DU A .
H12A H -0.0915 0.1856 0.2853 0.098 Uiso 1 1 calc R . .
C13 C -0.0516(2) 0.09475(11) 0.18506(12) 0.0454(9) Uani 1 1 d D A .
C14 C 0.1418(2) 0.08967(14) 0.11434(11) 0.0502(9) Uani 1 1 d . . .
C15 C 0.1997(2) 0.04312(16) 0.09895(12) 0.0566(10) Uani 1 1 d . A .
C16 C 0.2087(3) -0.0536(2) 0.09629(16) 0.0917(15) Uani 1 1 d . . .
H16A H 0.1828 -0.0882 0.1030 0.110 Uiso 1 1 calc R A .
C17 C 0.2918(3) -0.0505(2) 0.07120(18) 0.1038(17) Uani 1 1 d . A .
H17A H 0.3216 -0.0830 0.0618 0.125 Uiso 1 1 calc R . .
C18 C 0.3294(3) -0.0011(2) 0.06047(16) 0.0849(15) Uani 1 1 d . . .
H18A H 0.3862 0.0010 0.0446 0.102 Uiso 1 1 calc R A .
C19 C 0.2822(2) 0.04709(19) 0.07350(13) 0.0716(13) Uani 1 1 d . A .
H19A H 0.3058 0.0818 0.0652 0.086 Uiso 1 1 calc R . .
C20 C 0.15889(18) 0.14567(14) 0.09855(14) 0.0744(11) Uani 1 1 d DU A .
C21 C 0.0885(3) 0.17485(12) 0.07634(15) 0.0931(12) Uani 1 1 d DU . .
H21A H 0.0300 0.1586 0.0721 0.112 Uiso 1 1 calc R A .
C22 C 0.1051(2) 0.22862(14) 0.06036(17) 0.1106(13) Uani 1 1 d DU A .
H22A H 0.0583 0.2491 0.0456 0.133 Uiso 1 1 calc R . .
C23 C 0.1933(2) 0.25071(18) 0.06715(18) 0.1197(14) Uani 1 1 d DU . .
H23A H 0.2062 0.2867 0.0571 0.144 Uiso 1 1 calc R A .
C24 C 0.2621(3) 0.22005(13) 0.08853(16) 0.1117(13) Uani 1 1 d DU A .
H24A H 0.3215 0.2355 0.0916 0.134 Uiso 1 1 calc R . .
C25 C 0.2467(2) 0.16747(14) 0.10565(15) 0.0869(12) Uani 1 1 d DU . .
H25A H 0.2932 0.1476 0.1212 0.104 Uiso 1 1 calc R A .
C26 C -0.0602(3) 0.0143(2) 0.06578(16) 0.0936(14) Uani 1 1 d U . .
H26A H -0.0432 0.0515 0.0676 0.112 Uiso 1 1 calc R A .
C27 C -0.1217(4) -0.0021(2) 0.03132(17) 0.1013(16) Uani 1 1 d U A .
H27A H -0.1480 0.0240 0.0110 0.122 Uiso 1 1 calc R . .
C28 C -0.1435(4) -0.0562(2) 0.02739(17) 0.1094(16) Uani 1 1 d U . .
H28A H -0.1853 -0.0677 0.0042 0.131 Uiso 1 1 calc R A .
C29 C -0.1045(3) -0.0953(2) 0.05744(14) 0.0878(14) Uani 1 1 d . A .
H29A H -0.1180 -0.1329 0.0543 0.105 Uiso 1 1 calc R . .
C30 C -0.0441(3) -0.07610(16) 0.09261(12) 0.0628(11) Uani 1 1 d . . .
C31 C -0.0054(2) -0.11157(13) 0.12982(11) 0.0466(9) Uani 1 1 d . A .
C32 C -0.0182(2) -0.17136(12) 0.13048(9) 0.0574(9) Uani 1 1 d DU . .
C33 C 0.0015(3) -0.19653(10) 0.08813(10) 0.0619(10) Uani 1 1 d DU A .
H33A H 0.0231 -0.1765 0.0623 0.074 Uiso 1 1 calc R . .
C34 C -0.0125(3) -0.25237(12) 0.08621(12) 0.0935(13) Uani 1 1 d DU . .
H34A H -0.0029 -0.2700 0.0574 0.112 Uiso 1 1 calc R A .
C35 C -0.0398(3) -0.28473(14) 0.12387(10) 0.0910(14) Uani 1 1 d DU A .
H35A H -0.0460 -0.3231 0.1217 0.109 Uiso 1 1 calc R . .
C36 C -0.0571(3) -0.25626(12) 0.16452(10) 0.0892(15) Uani 1 1 d D . .
H36A H -0.0758 -0.2767 0.1907 0.107 Uiso 1 1 calc R A .
C37 C -0.0490(3) -0.19953(11) 0.16988(12) 0.0678(12) Uani 1 1 d D A .
H37A H -0.0632 -0.1816 0.1980 0.081 Uiso 1 1 calc R . .
C38 C 0.1316(2) -0.07988(11) 0.22530(10) 0.0410(8) Uani 1 1 d D A .
C39 C 0.2692(2) -0.07324(11) 0.32432(11) 0.0506(9) Uani 1 1 d D . .
C40 C 0.2997(2) -0.02593(14) 0.35225(12) 0.0574(10) Uani 1 1 d D A .
C41 C 0.2886(3) 0.06980(18) 0.36203(14) 0.0799(13) Uani 1 1 d . . .
H41A H 0.2672 0.1041 0.3514 0.096 Uiso 1 1 calc R . .
C42 C 0.3402(3) 0.06728(19) 0.40248(14) 0.0863(14) Uani 1 1 d . . .
H42A H 0.3511 0.0995 0.4198 0.104 Uiso 1 1 calc R . .
C43 C 0.3762(3) 0.01753(18) 0.41763(15) 0.0763(13) Uani 1 1 d . A .
H43A H 0.4134 0.0160 0.4445 0.092 Uiso 1 1 calc R . .
C44 C 0.3566(3) -0.02993(17) 0.39276(13) 0.0672(12) Uani 1 1 d . . .
H44A H 0.3803 -0.0641 0.4024 0.081 Uiso 1 1 calc R A .
C45 C 0.2901(3) -0.13176(12) 0.33677(10) 0.0683(14) Uani 0.736(3) 1 d PDU A 1
C46 C 0.3321(3) -0.16790(13) 0.30538(12) 0.0905(16) Uani 0.736(3) 1 d PDU A 1
H46A H 0.3458 -0.1563 0.2748 0.109 Uiso 0.736(3) 1 calc PR A 1
C47 C 0.3540(4) -0.22178(14) 0.31967(12) 0.1009(16) Uani 0.736(3) 1 d PDU A 1
H47A H 0.3824 -0.2463 0.2988 0.121 Uiso 0.736(3) 1 calc PR A 1
C48 C 0.3330(4) -0.23836(16) 0.36494(12) 0.1055(17) Uani 0.736(3) 1 d PDU A 1
H48A H 0.3511 -0.2735 0.3751 0.127 Uiso 0.736(3) 1 calc PR A 1
C49 C 0.2856(4) -0.20354(13) 0.39550(13) 0.1023(19) Uani 0.736(3) 1 d PDU A 1
H49A H 0.2664 -0.2163 0.4249 0.123 Uiso 0.736(3) 1 calc PR A 1
C50 C 0.2671(3) -0.14945(13) 0.38172(11) 0.0714(14) Uani 0.736(3) 1 d PDU A 1
H50A H 0.2391 -0.1249 0.4028 0.086 Uiso 0.736(3) 1 calc PR A 1
C45' C 0.3204(2) -0.12328(13) 0.3336(2) 0.082(3) Uani 0.264(3) 1 d PDU A 2
C46' C 0.4174(2) -0.12377(14) 0.3364(4) 0.097(3) Uani 0.264(3) 1 d PDU A 2
H46B H 0.4521 -0.0928 0.3276 0.117 Uiso 0.264(3) 1 calc PR A 2
C47' C 0.4614(2) -0.17184(13) 0.3527(2) 0.105(3) Uani 0.264(3) 1 d PDU A 2
H47B H 0.5210 -0.1703 0.3658 0.126 Uiso 0.264(3) 1 calc PR A 2
C48' C 0.4139(2) -0.22227(14) 0.3489(5) 0.097(3) Uani 0.264(3) 1 d PDU A 2
H48B H 0.4463 -0.2557 0.3512 0.116 Uiso 0.264(3) 1 calc PR A 2
C49' C 0.3177(2) -0.22222(14) 0.3418(5) 0.086(2) Uani 0.264(3) 1 d PDU A 2
H49B H 0.2855 -0.2556 0.3382 0.103 Uiso 0.264(3) 1 calc PR A 2
C50' C 0.2698(2) -0.17183(14) 0.3400(5) 0.087(2) Uani 0.264(3) 1 d PDU A 2
H50B H 0.2051 -0.1708 0.3430 0.104 Uiso 0.264(3) 1 calc PR A 2
O1W O 0.0933(7) -0.1369(4) 0.0055(3) 0.088(3) Uiso 0.33 1 d P B 1
O1W' O 0.1519(14) -0.1662(8) -0.0137(7) 0.095(6) Uiso 0.17 1 d P C 2
Cl1 Cl 0.48817(8) -0.12597(4) 0.49372(4) 0.0816(4) Uani 1 1 d DU . .
O1 O 0.5806(2) -0.14692(16) 0.50225(15) 0.1353(14) Uani 1 1 d DU D 1
O2 O 0.4138(4) -0.1548(3) 0.5091(3) 0.134(2) Uani 0.431(3) 1 d PDU D 1
O3 O 0.4904(6) -0.1366(3) 0.44097(19) 0.123(2) Uani 0.431(3) 1 d PDU D 1
O4 O 0.4871(6) -0.0675(2) 0.4959(3) 0.118(2) Uani 0.431(3) 1 d PDU D 1
O2' O 0.4656(4) -0.1212(2) 0.54500(16) 0.1111(19) Uani 0.569(3) 1 d PDU D 2
O3' O 0.4346(4) -0.1675(2) 0.4779(2) 0.143(2) Uani 0.569(3) 1 d PDU D 2
O4' O 0.4898(5) -0.0729(2) 0.4768(2) 0.123(2) Uani 0.569(3) 1 d PDU D 2

loop_
_atom_site_aniso_label
_atom_site_aniso_U_11
_atom_site_aniso_U_22
_atom_site_aniso_U_33
_atom_site_aniso_U_23
_atom_site_aniso_U_13
_atom_site_aniso_U_12
Fe1 0.0331(2) 0.0369(2) 0.0335(2) 0.00389(16) -0.00199(17) 0.00615(16)
Fe2 0.02790(19) 0.0380(2) 0.0400(2) -0.00356(18) -0.00418(17) 0.00276(16)
S1 0.0311(5) 0.0273(5) 0.0381(6) 0.0009(4) -0.0022(4) 0.0028(4)
S2 0.0311(5) 0.0414(6) 0.0362(6) 0.0038(5) -0.0025(5) 0.0036(4)
S1' 0.0318(9) 0.0343(10) 0.0359(10) 0.0024(8) -0.0005(8) 0.0034(8)
S2' 0.0311(9) 0.0288(9) 0.0320(10) 0.0025(7) -0.0042(8) 0.0017(7)
N1 0.0409(15) 0.076(2) 0.097(2) -0.0190(19) 0.0218(16) 0.0005(14)
N2 0.0361(12) 0.0364(13) 0.0504(14) -0.0023(11) -0.0066(11) 0.0084(10)
N3 0.0441(13) 0.0313(13) 0.0592(15) -0.0004(11) -0.0030(12) 0.0097(10)
N4 0.0490(14) 0.0324(12) 0.0552(16) 0.0069(11) 0.0012(13) 0.0040(11)
N5 0.0385(12) 0.0456(14) 0.0427(13) 0.0104(11) -0.0034(11) 0.0024(11)
N6 0.0628(17) 0.0622(19) 0.0721(19) 0.0109(15) 0.0304(16) 0.0130(15)
N7 0.0852(19) 0.0518(17) 0.0656(18) 0.0058(14) -0.0391(16) -0.0023(16)
N8 0.0436(13) 0.0348(12) 0.0359(12) -0.0031(10) -0.0028(11) 0.0117(10)
N9 0.0516(13) 0.0309(12) 0.0414(13) -0.0020(10) -0.0120(11) 0.0120(11)
N10 0.0503(14) 0.0354(13) 0.0433(13) -0.0003(11) -0.0145(12) 0.0085(11)
N11 0.0374(12) 0.0423(14) 0.0428(13) 0.0015(11) -0.0049(11) 0.0071(11)
N12 0.0622(16) 0.0517(17) 0.0612(17) -0.0023(13) -0.0272(14) -0.0070(14)
C1 0.073(2) 0.100(3) 0.139(3) -0.021(2) 0.054(2) -0.011(2)
C2 0.082(2) 0.132(3) 0.146(3) -0.020(3) 0.060(2) -0.018(2)
C3 0.080(2) 0.117(3) 0.137(3) -0.029(3) 0.048(2) 0.006(2)
C4 0.064(2) 0.107(3) 0.115(3) -0.028(2) 0.029(2) 0.010(2)
C5 0.0507(18) 0.074(2) 0.099(2) -0.018(2) 0.0141(18) 0.0192(17)
C6 0.0500(18) 0.0530(19) 0.058(2) -0.0086(16) -0.0058(16) 0.0175(15)
C7 0.079(2) 0.0499(19) 0.069(2) -0.0071(17) 0.002(2) 0.0318(17)
C8 0.0587(19) 0.0478(18) 0.080(2) -0.0053(17) -0.0015(18) 0.0326(15)
C9 0.124(3) 0.076(3) 0.119(4) 0.001(3) 0.012(3) 0.062(2)
C10 0.128(3) 0.094(3) 0.122(3) -0.013(2) -0.017(3) 0.023(3)
C11 0.119(3) 0.084(3) 0.130(3) -0.020(2) -0.020(3) 0.015(2)
C12 0.089(2) 0.059(2) 0.096(2) -0.0150(19) -0.024(2) 0.0205(19)
C13 0.0425(16) 0.0293(14) 0.065(2) 0.0028(14) -0.0050(15) -0.0006(12)
C14 0.0452(17) 0.0532(19) 0.0522(18) 0.0165(15) -0.0005(15) -0.0047(14)
C15 0.0438(17) 0.075(2) 0.0509(19) 0.0187(17) 0.0050(15) -0.0024(16)
C16 0.081(2) 0.076(3) 0.118(3) -0.003(2) 0.052(2) 0.018(2)
C17 0.095(3) 0.106(4) 0.110(3) 0.000(3) 0.053(3) 0.031(3)
C18 0.056(2) 0.121(4) 0.078(3) 0.002(3) 0.022(2) 0.007(2)
C19 0.0501(19) 0.110(3) 0.055(2) 0.020(2) 0.0060(18) -0.007(2)
C20 0.0639(19) 0.074(2) 0.086(2) 0.0332(18) 0.0034(18) -0.0086(18)
C21 0.080(2) 0.085(2) 0.114(2) 0.058(2) -0.016(2) -0.006(2)
C22 0.108(2) 0.100(2) 0.124(2) 0.040(2) -0.004(2) -0.006(2)
C23 0.117(2) 0.105(2) 0.138(2) 0.033(2) 0.000(2) -0.015(2)
C24 0.099(2) 0.103(2) 0.133(2) 0.021(2) -0.002(2) -0.029(2)
C25 0.064(2) 0.085(2) 0.111(2) 0.040(2) -0.006(2) -0.0266(18)
C26 0.115(3) 0.085(3) 0.080(2) 0.017(2) -0.042(2) 0.003(2)
C27 0.115(3) 0.095(3) 0.095(3) 0.018(2) -0.044(2) 0.004(2)
C28 0.123(3) 0.111(3) 0.094(3) -0.004(2) -0.046(2) 0.000(2)
C29 0.113(3) 0.082(3) 0.068(2) -0.006(2) -0.053(2) 0.003(3)
C30 0.074(2) 0.059(2) 0.055(2) -0.0064(17) -0.0230(18) 0.0110(18)
C31 0.0500(17) 0.0423(16) 0.0474(18) -0.0072(14) -0.0093(15) 0.0087(14)
C32 0.0624(18) 0.0474(17) 0.0626(19) -0.0173(16) -0.0142(17) 0.0069(15)
C33 0.080(2) 0.0489(17) 0.0563(18) -0.0263(15) -0.0077(17) 0.0057(16)
C34 0.108(3) 0.070(2) 0.102(3) -0.040(2) -0.006(2) 0.012(2)
C35 0.106(3) 0.056(2) 0.110(3) -0.035(2) -0.015(3) 0.004(2)
C36 0.090(3) 0.066(3) 0.111(3) 0.007(3) -0.012(3) -0.015(2)
C37 0.078(2) 0.050(2) 0.076(2) -0.0133(19) -0.007(2) 0.0053(18)
C38 0.0502(17) 0.0326(15) 0.0403(16) 0.0023(13) -0.0059(14) 0.0085(13)
C39 0.0521(17) 0.0557(19) 0.0441(17) -0.0028(15) -0.0200(15) 0.0130(15)
C40 0.058(2) 0.059(2) 0.055(2) 0.0087(17) -0.0197(17) 0.0091(17)
C41 0.108(3) 0.062(2) 0.070(2) 0.001(2) -0.044(2) -0.017(2)
C42 0.103(3) 0.081(3) 0.075(3) -0.005(2) -0.037(2) -0.031(2)
C43 0.077(3) 0.090(3) 0.062(2) 0.016(2) -0.026(2) -0.023(2)
C44 0.064(2) 0.073(3) 0.064(2) 0.001(2) -0.0269(19) -0.003(2)
C45 0.066(2) 0.070(3) 0.069(3) -0.008(2) -0.043(2) 0.026(2)
C46 0.110(3) 0.076(3) 0.085(3) -0.002(3) -0.038(3) 0.040(3)
C47 0.105(3) 0.093(3) 0.105(3) -0.002(2) -0.013(2) 0.015(2)
C48 0.110(3) 0.099(3) 0.107(3) 0.014(2) -0.027(2) 0.009(2)
C49 0.118(4) 0.083(3) 0.107(4) 0.031(3) -0.028(3) 0.010(3)
C50 0.080(3) 0.058(3) 0.076(3) 0.022(2) -0.025(3) 0.007(2)
C45' 0.078(5) 0.078(5) 0.089(5) 0.005(5) -0.032(5) 0.036(4)
C46' 0.088(5) 0.090(6) 0.113(6) 0.011(5) -0.023(5) 0.017(5)
C47' 0.105(5) 0.096(5) 0.113(5) 0.002(5) -0.015(5) 0.024(5)
C48' 0.105(5) 0.086(5) 0.099(5) 0.016(5) -0.020(5) 0.022(5)
C49' 0.095(4) 0.075(4) 0.088(4) 0.025(4) -0.025(4) 0.011(4)
C50' 0.087(4) 0.076(4) 0.097(4) 0.011(4) -0.026(4) 0.021(4)
Cl1 0.0903(7) 0.0569(6) 0.0976(8) 0.0113(5) -0.0055(6) -0.0034(5)
O1 0.125(3) 0.126(3) 0.155(3) 0.009(2) -0.014(2) 0.029(2)
O2 0.138(4) 0.134(5) 0.131(5) -0.010(4) 0.004(4) -0.008(4)
O3 0.143(5) 0.119(4) 0.108(4) -0.015(4) -0.025(4) 0.028(4)
O4 0.149(5) 0.102(4) 0.102(4) -0.020(4) 0.001(4) 0.025(4)
O2' 0.123(4) 0.104(4) 0.106(4) 0.024(3) 0.005(3) 0.023(3)
O3' 0.153(4) 0.141(4) 0.136(4) -0.026(4) -0.013(4) -0.032(4)
O4' 0.149(4) 0.106(4) 0.115(4) 0.038(3) -0.014(4) 0.015(3)

loop_
_atom_type_symbol
_atom_type_description
_atom_type_scat_dispersion_real
_atom_type_scat_dispersion_imag
_atom_type_scat_source
C C 0.0033 0.0016 'International Tables Vol C Tables 4.2.6.8 and 6.1.1.4'
H H 0.0000 0.0000 'International Tables Vol C Tables 4.2.6.8 and 6.1.1.4'
N N 0.0061 0.0033 'International Tables Vol C Tables 4.2.6.8 and 6.1.1.4'
O O 0.0106 0.0060 'International Tables Vol C Tables 4.2.6.8 and 6.1.1.4'
Cl Cl 0.1484 0.1585 'International Tables Vol C Tables 4.2.6.8 and 6.1.1.4'
Fe Fe 0.3463 0.8444 'International Tables Vol C Tables 4.2.6.8 and 6.1.1.4'
S S 0.1246 0.1234 'International Tables Vol C Tables 4.2.6.8 and 6.1.1.4'

loop_
_geom_angle_atom_site_label_1
_geom_angle_atom_site_label_2
_geom_angle_atom_site_label_3
_geom_angle
_geom_angle_site_symmetry_1
_geom_angle_site_symmetry_3
_geom_angle_publ_flag
N5 Fe1 N8 177.93(10) . . ?
N5 Fe1 N7 99.46(12) . . ?
N8 Fe1 N7 81.09(11) . . ?
N5 Fe1 N6 81.23(11) . . ?
N8 Fe1 N6 96.79(11) . . ?
N7 Fe1 N6 89.31(14) . . ?
N5 Fe1 S1 84.77(8) . . ?
N8 Fe1 S1 97.13(8) . . ?
N7 Fe1 S1 99.22(10) . . ?
N6 Fe1 S1 164.64(10) . . ?
N5 Fe1 S2' 96.85(9) . . ?
N8 Fe1 S2' 83.15(8) . . ?
N7 Fe1 S2' 157.90(11) . . ?
N6 Fe1 S2' 107.91(11) . . ?
S1 Fe1 S2' 67.48(6) . . ?
N5 Fe1 S2 95.80(8) . . ?
N8 Fe1 S2 83.18(7) . . ?
N7 Fe1 S2 159.09(10) . . ?
N6 Fe1 S2 78.95(10) . . ?
S1 Fe1 S2 96.31(4) . . ?
S2' Fe1 S2 29.14(6) . . ?
N5 Fe1 S1' 79.16(9) . . ?
N8 Fe1 S1' 102.91(9) . . ?
N7 Fe1 S1' 71.83(11) . . ?
N6 Fe1 S1' 149.93(11) . . ?
S1 Fe1 S1' 29.46(6) . . ?
S2' Fe1 S1' 96.91(7) . . ?
S2 Fe1 S1' 125.48(6) . . ?
N11 Fe2 N2 177.74(10) 3 . ?
N11 Fe2 N12 80.92(11) 3 3 ?
N2 Fe2 N12 97.08(11) . 3 ?
N11 Fe2 N1 100.16(12) 3 . ?
N2 Fe2 N1 80.83(12) . . ?
N12 Fe2 N1 90.26(14) 3 . ?
N11 Fe2 S2' 85.92(9) 3 3 ?
N2 Fe2 S2' 95.84(9) . 3 ?
N12 Fe2 S2' 162.54(10) 3 3 ?
N1 Fe2 S2' 103.38(12) . 3 ?
N11 Fe2 S1 96.45(8) 3 . ?
N2 Fe2 S1 83.01(8) . . ?
N12 Fe2 S1 104.00(10) 3 . ?
N1 Fe2 S1 159.63(10) . . ?
S2' Fe2 S1 66.02(6) 3 . ?
N11 Fe2 S1' 94.03(9) 3 . ?
N2 Fe2 S1' 84.40(9) . . ?
N12 Fe2 S1' 74.42(10) 3 . ?
N1 Fe2 S1' 157.23(12) . . ?
S2' Fe2 S1' 95.25(7) 3 . ?
S1 Fe2 S1' 29.67(6) . . ?
N11 Fe2 S2 80.42(8) 3 3 ?
N2 Fe2 S2 101.80(8) . 3 ?
N12 Fe2 S2 154.79(9) 3 3 ?
N1 Fe2 S2 76.56(11) . 3 ?
S2' Fe2 S2 28.84(6) 3 3 ?
S1 Fe2 S2 94.81(4) . 3 ?
S1' Fe2 S2 123.70(6) . 3 ?
C13 S1 Fe2 95.76(11) . . ?
C13 S1 Fe1 96.69(11) . . ?
Fe2 S1 Fe1 149.75(6) . . ?
C38 S2 Fe1 95.61(10) . . ?
C38 S2 Fe2 93.91(10) . 3 ?
Fe1 S2 Fe2 137.51(5) . 3 ?
C13 S1' Fe2 93.86(13) . . ?
C13 S1' Fe1 94.19(12) . . ?
Fe2 S1' Fe1 137.42(9) . . ?
C38 S2' Fe2 95.95(12) . 3 ?
C38 S2' Fe1 96.04(12) . . ?
Fe2 S2' Fe1 150.66(10) 3 . ?
C1 N1 C5 118.9(4) . . ?
C1 N1 Fe2 124.7(3) . . ?
C5 N1 Fe2 115.0(2) . . ?
C6 N2 N3 118.6(3) . . ?
C6 N2 Fe2 117.4(2) . . ?
N3 N2 Fe2 123.95(18) . . ?
C13 N3 N2 111.8(2) . . ?
C13 N4 N5 111.7(2) . . ?
C14 N5 N4 116.8(3) . . ?
C14 N5 Fe1 117.6(2) . . ?
N4 N5 Fe1 125.53(19) . . ?
C16 N6 C15 119.7(3) . . ?
C16 N6 Fe1 126.5(3) . . ?
C15 N6 Fe1 113.9(2) . . ?
C30 N7 C26 118.2(3) . . ?
C30 N7 Fe1 114.6(2) . . ?
C26 N7 Fe1 127.1(3) . . ?
C31 N8 N9 118.1(2) . . ?
C31 N8 Fe1 117.4(2) . . ?
N9 N8 Fe1 124.45(18) . . ?
C38 N9 N8 112.3(2) . . ?
C38 N10 N11 111.7(2) . . ?
C39 N11 N10 117.9(2) . . ?
C39 N11 Fe2 117.6(2) . 3 ?
N10 N11 Fe2 124.37(18) . 3 ?
C40 N12 C41 119.1(3) . . ?
C40 N12 Fe2 113.9(2) . 3 ?
C41 N12 Fe2 127.0(3) . 3 ?
N1 C1 C2 119.7(5) . . ?
N1 C1 H1A 120.2 . . ?
C2 C1 H1A 120.2 . . ?
C3 C2 C1 119.6(5) . . ?
C3 C2 H2A 120.2 . . ?
C1 C2 H2A 120.2 . . ?
C2 C3 C4 120.7(5) . . ?
C2 C3 H3A 119.7 . . ?
C4 C3 H3A 119.7 . . ?
C5 C4 C3 120.5(5) . . ?
C5 C4 H4A 119.8 . . ?
C3 C4 H4A 119.8 . . ?
C4 C5 N1 120.7(4) . . ?
C4 C5 C6 127.0(4) . . ?
N1 C5 C6 112.2(3) . . ?
N2 C6 C7 124.0(3) . . ?
N2 C6 C5 114.0(3) . . ?
C7 C6 C5 121.9(3) . . ?
C8 C7 C12 119.9(3) . . ?
C8 C7 C6 116.3(3) . . ?
C12 C7 C6 123.6(3) . . ?
C7 C8 C9 121.1(3) . . ?
C7 C8 H8A 119.4 . . ?
C9 C8 H8A 119.4 . . ?
C8 C9 C10 119.5(3) . . ?
C8 C9 H9A 120.2 . . ?
C10 C9 H9A 120.2 . . ?
C9 C10 C11 120.2(4) . . ?
C9 C10 H10A 119.9 . . ?
C11 C10 H10A 119.9 . . ?
C12 C11 C10 119.5(3) . . ?
C12 C11 H11A 120.3 . . ?
C10 C11 H11A 120.3 . . ?
C11 C12 C7 119.7(3) . . ?
C11 C12 H12A 120.2 . . ?
C7 C12 H12A 120.2 . . ?
N3 C13 N4 121.3(3) . . ?
N3 C13 S1' 120.0(2) . . ?
N4 C13 S1' 113.4(2) . . ?
N3 C13 S1 117.3(2) . . ?
N4 C13 S1 119.9(2) . . ?
S1' C13 S1 36.03(9) . . ?
N5 C14 C20 125.1(3) . . ?
N5 C14 C15 112.9(3) . . ?
C20 C14 C15 121.9(3) . . ?
N6 C15 C19 120.1(4) . . ?
N6 C15 C14 114.1(3) . . ?
C19 C15 C14 125.9(4) . . ?
N6 C16 C17 121.1(4) . . ?
N6 C16 H16A 119.4 . . ?
C17 C16 H16A 119.4 . . ?
C18 C17 C16 120.5(5) . . ?
C18 C17 H17A 119.8 . . ?
C16 C17 H17A 119.8 . . ?
C17 C18 C19 118.9(4) . . ?
C17 C18 H18A 120.5 . . ?
C19 C18 H18A 120.5 . . ?
C15 C19 C18 119.6(4) . . ?
C15 C19 H19A 120.2 . . ?
C18 C19 H19A 120.2 . . ?
C25 C20 C21 122.6(3) . . ?
C25 C20 C14 117.8(3) . . ?
C21 C20 C14 119.6(3) . . ?
C20 C21 C22 119.8(3) . . ?
C20 C21 H21A 120.1 . . ?
C22 C21 H21A 120.1 . . ?
C23 C22 C21 117.9(4) . . ?
C23 C22 H22A 121.1 . . ?
C21 C22 H22A 121.1 . . ?
C24 C23 C22 120.6(4) . . ?
C24 C23 H23A 119.7 . . ?
C22 C23 H23A 119.7 . . ?
C23 C24 C25 122.5(4) . . ?
C23 C24 H24A 118.7 . . ?
C25 C24 H24A 118.7 . . ?
C24 C25 C20 116.5(3) . . ?
C24 C25 H25A 121.7 . . ?
C20 C25 H25A 121.7 . . ?
N7 C26 C27 122.3(4) . . ?
N7 C26 H26A 118.8 . . ?
C27 C26 H26A 118.8 . . ?
C28 C27 C26 119.0(5) . . ?
C28 C27 H27A 120.5 . . ?
C26 C27 H27A 120.5 . . ?
C27 C28 C29 120.9(5) . . ?
C27 C28 H28A 119.6 . . ?
C29 C28 H28A 119.6 . . ?
C28 C29 C30 117.6(4) . . ?
C28 C29 H29A 121.2 . . ?
C30 C29 H29A 121.2 . . ?
N7 C30 C29 121.9(4) . . ?
N7 C30 C31 114.2(3) . . ?
C29 C30 C31 123.6(4) . . ?
N8 C31 C32 124.7(3) . . ?
N8 C31 C30 112.7(3) . . ?
C32 C31 C30 122.7(3) . . ?
C33 C32 C37 123.8(3) . . ?
C33 C32 C31 113.6(3) . . ?
C37 C32 C31 122.6(3) . . ?
C34 C33 C32 116.2(3) . . ?
C34 C33 H33A 121.9 . . ?
C32 C33 H33A 121.9 . . ?
C33 C34 C35 124.7(3) . . ?
C33 C34 H34A 117.7 . . ?
C35 C34 H34A 117.7 . . ?
C36 C35 C34 115.0(3) . . ?
C36 C35 H35A 122.5 . . ?
C34 C35 H35A 122.5 . . ?
C35 C36 C37 125.1(3) . . ?
C35 C36 H36A 117.4 . . ?
C37 C36 H36A 117.4 . . ?
C36 C37 C32 115.1(3) . . ?
C36 C37 H37A 122.4 . . ?
C32 C37 H37A 122.4 . . ?
N9 C38 N10 121.3(2) . . ?
N9 C38 S2 119.2(2) . . ?
N10 C38 S2 116.8(2) . . ?
N9 C38 S2' 116.0(2) . . ?
N10 C38 S2' 119.4(2) . . ?
S2 C38 S2' 35.33(9) . . ?
N11 C39 C45' 131.1(3) . . ?
N11 C39 C40 112.6(3) . . ?
C45' C39 C40 113.9(3) . . ?
N11 C39 C45 123.7(3) . . ?
C45' C39 C45 19.1(2) . . ?
C40 C39 C45 123.6(3) . . ?
N12 C40 C44 121.1(3) . . ?
N12 C40 C39 114.6(3) . . ?
C44 C40 C39 124.3(3) . . ?
N12 C41 C42 121.5(4) . . ?
N12 C41 H41A 119.3 . . ?
C42 C41 H41A 119.3 . . ?
C41 C42 C43 120.3(4) . . ?
C41 C42 H42A 119.9 . . ?
C43 C42 H42A 119.9 . . ?
C42 C43 C44 119.3(4) . . ?
C42 C43 H43A 120.3 . . ?
C44 C43 H43A 120.3 . . ?
C43 C44 C40 118.7(4) . . ?
C43 C44 H44A 120.7 . . ?
C40 C44 H44A 120.7 . . ?
C46 C45 C50 120.2(3) . . ?
C46 C45 C39 122.2(3) . . ?
C50 C45 C39 117.6(3) . . ?
C45 C46 C47 119.7(3) . . ?
C45 C46 H46A 120.1 . . ?
C47 C46 H46A 120.1 . . ?
C48 C47 C46 119.5(3) . . ?
C48 C47 H47A 120.3 . . ?
C46 C47 H47A 120.3 . . ?
C47 C48 C49 121.0(3) . . ?
C47 C48 H48A 119.5 . . ?
C49 C48 H48A 119.5 . . ?
C48 C49 C50 119.1(3) . . ?
C48 C49 H49A 120.4 . . ?
C50 C49 H49A 120.4 . . ?
C45 C50 C49 120.3(3) . . ?
C45 C50 H50A 119.9 . . ?
C49 C50 H50A 119.9 . . ?
C50' C45' C46' 120.4(3) . . ?
C50' C45' C39 117.8(3) . . ?
C46' C45' C39 121.8(3) . . ?
C45' C46' C47' 118.5(3) . . ?
C45' C46' H46B 120.8 . . ?
C47' C46' H46B 120.8 . . ?
C48' C47' C46' 118.4(4) . . ?
C48' C47' H47B 120.8 . . ?
C46' C47' H47B 120.8 . . ?
C49' C48' C47' 119.5(3) . . ?
C49' C48' H48B 120.2 . . ?
C47' C48' H48B 120.2 . . ?
C48' C49' C50' 119.5(3) . . ?
C48' C49' H49B 120.3 . . ?
C50' C49' H49B 120.3 . . ?
C45' C50' C49' 118.8(3) . . ?
C45' C50' H50B 120.6 . . ?
C49' C50' H50B 120.6 . . ?
O3' Cl1 O2 43.0(4) . . ?
O3' Cl1 O4' 126.2(4) . . ?
O2 Cl1 O4' 127.7(5) . . ?
O3' Cl1 O4 139.0(4) . . ?
O2 Cl1 O4 119.5(5) . . ?
O4' Cl1 O4 23.2(4) . . ?
O3' Cl1 O1 108.8(3) . . ?
O2 Cl1 O1 119.6(4) . . ?
O4' Cl1 O1 111.9(4) . . ?
O4 Cl1 O1 110.7(4) . . ?
O3' Cl1 O2' 105.1(4) . . ?
O2 Cl1 O2' 63.4(4) . . ?
O4' Cl1 O2' 105.9(3) . . ?
O4 Cl1 O2' 83.0(4) . . ?
O1 Cl1 O2' 93.5(3) . . ?
O3' Cl1 O3 63.6(4) . . ?
O2 Cl1 O3 104.4(4) . . ?
O4' Cl1 O3 79.1(4) . . ?
O4 Cl1 O3 102.2(4) . . ?
O1 Cl1 O3 95.0(3) . . ?
O2' Cl1 O3 167.6(4) . . ?

loop_
_geom_bond_atom_site_label_1
_geom_bond_atom_site_label_2
_geom_bond_distance
_geom_bond_site_symmetry_2
_geom_bond_publ_flag
Fe1 N5 1.927(3) . ?
Fe1 N8 1.932(2) . ?
Fe1 N7 1.940(3) . ?
Fe1 N6 1.959(3) . ?
Fe1 S1 2.1559(11) . ?
Fe1 S2' 2.1595(19) . ?
Fe1 S2 2.2175(12) . ?
Fe1 S1' 2.242(2) . ?
Fe2 N11 1.926(3) 3 ?
Fe2 N2 1.935(2) . ?
Fe2 N12 1.951(3) 3 ?
Fe2 N1 1.954(3) . ?
Fe2 S2' 2.1516(19) 3 ?
Fe2 S1 2.1517(11) . ?
Fe2 S1' 2.221(2) . ?
Fe2 S2 2.2571(12) 3 ?
S1 C13 1.821(3) . ?
S2 C38 1.788(3) . ?
S2 Fe2 2.2571(12) 3 ?
S1' C13 1.806(3) . ?
S2' C38 1.841(3) . ?
S2' Fe2 2.1516(19) 3 ?
N1 C1 1.367(6) . ?
N1 C5 1.368(5) . ?
N2 C6 1.307(4) . ?
N2 N3 1.357(3) . ?
N3 C13 1.316(4) . ?
N4 C13 1.318(4) . ?
N4 N5 1.352(3) . ?
N5 C14 1.315(4) . ?
N6 C16 1.333(5) . ?
N6 C15 1.362(5) . ?
N7 C30 1.341(5) . ?
N7 C26 1.355(5) . ?
N8 C31 1.303(4) . ?
N8 N9 1.365(3) . ?
N9 C38 1.315(4) . ?
N10 C38 1.321(4) . ?
N10 N11 1.372(3) . ?
N11 C39 1.305(4) . ?
N11 Fe2 1.926(3) 3 ?
N12 C40 1.345(4) . ?
N12 C41 1.352(5) . ?
N12 Fe2 1.951(3) 3 ?
C1 C2 1.408(7) . ?
C1 H1A 0.9300 . ?
C2 C3 1.328(8) . ?
C2 H2A 0.9300 . ?
C3 C4 1.361(7) . ?
C3 H3A 0.9300 . ?
C4 C5 1.354(6) . ?
C4 H4A 0.9300 . ?
C5 C6 1.470(5) . ?
C6 C7 1.446(4) . ?
C7 C8 1.361(3) . ?
C7 C12 1.386(4) . ?
C8 C9 1.362(3) . ?
C8 H8A 0.9300 . ?
C9 C10 1.380(4) . ?
C9 H9A 0.9300 . ?
C10 C11 1.383(4) . ?
C10 H10A 0.9300 . ?
C11 C12 1.379(4) . ?
C11 H11A 0.9300 . ?
C12 H12A 0.9300 . ?
C14 C20 1.440(5) . ?
C14 C15 1.459(5) . ?
C15 C19 1.385(5) . ?
C16 C17 1.386(6) . ?
C16 H16A 0.9300 . ?
C17 C18 1.341(7) . ?
C17 H17A 0.9300 . ?
C18 C19 1.391(6) . ?
C18 H18A 0.9300 . ?
C19 H19A 0.9300 . ?
C20 C25 1.375(4) . ?
C20 C21 1.379(4) . ?
C21 C22 1.390(4) . ?
C21 H21A 0.9300 . ?
C22 C23 1.383(4) . ?
C22 H22A 0.9300 . ?
C23 C24 1.370(4) . ?
C23 H23A 0.9300 . ?
C24 C25 1.372(4) . ?
C24 H24A 0.9300 . ?
C25 H25A 0.9300 . ?
C26 C27 1.372(6) . ?
C26 H26A 0.9300 . ?
C27 C28 1.345(7) . ?
C27 H27A 0.9300 . ?
C28 C29 1.385(6) . ?
C28 H28A 0.9300 . ?
C29 C30 1.397(5) . ?
C29 H29A 0.9300 . ?
C30 C31 1.464(5) . ?
C31 C32 1.449(4) . ?
C32 C33 1.373(3) . ?
C32 C37 1.378(4) . ?
C33 C34 1.359(3) . ?
C33 H33A 0.9300 . ?
C34 C35 1.377(4) . ?
C34 H34A 0.9300 . ?
C35 C36 1.363(4) . ?
C35 H35A 0.9300 . ?
C36 C37 1.378(3) . ?
C36 H36A 0.9300 . ?
C37 H37A 0.9300 . ?
C39 C45' 1.433(4) . ?
C39 C40 1.453(4) . ?
C39 C45 1.481(4) . ?
C40 C44 1.410(5) . ?
C41 C42 1.365(6) . ?
C41 H41A 0.9300 . ?
C42 C43 1.371(6) . ?
C42 H42A 0.9300 . ?
C43 C44 1.370(6) . ?
C43 H43A 0.9300 . ?
C44 H44A 0.9300 . ?
C45 C46 1.381(4) . ?
C45 C50 1.383(4) . ?
C46 C47 1.393(4) . ?
C46 H46A 0.9300 . ?
C47 C48 1.376(4) . ?
C47 H47A 0.9300 . ?
C48 C49 1.382(4) . ?
C48 H48A 0.9300 . ?
C49 C50 1.384(4) . ?
C49 H49A 0.9300 . ?
C50 H50A 0.9300 . ?
C45' C50' 1.385(4) . ?
C45' C46' 1.389(4) . ?
C46' C47' 1.395(4) . ?
C46' H46B 0.9300 . ?
C47' C48' 1.394(4) . ?
C47' H47B 0.9300 . ?
C48' C49' 1.389(4) . ?
C48' H48B 0.9300 . ?
C49' C50' 1.393(4) . ?
C49' H49B 0.9300 . ?
C50' H50B 0.9300 . ?
Cl1 O3' 1.337(5) . ?
Cl1 O2 1.341(6) . ?
Cl1 O4' 1.363(5) . ?
Cl1 O4 1.407(5) . ?
Cl1 O1 1.434(3) . ?
Cl1 O2' 1.493(5) . ?
Cl1 O3 1.517(5) . ?
